data_1526642
loop_
_publ_author_name
'Skofteland, B.M.'
'Ellestad, O.H.'
'Lillerud, K.P.'

_publ_section_title
;
 Potassium merlinoite: crystallization, structural and thermal properties
;
_journal_name_full 'Microporous and Mesoporous Materials'
_journal_page_first 61
_journal_page_last 71
_journal_volume 43
_journal_year 2001
_chemical_formula_sum 'Al11.5 K11.5 O64 Si20.5'
_chemical_name_systematic 'K11.5 (Al11.5 Si20.5 O64)'
_space_group_IT_number 58
_symmetry_space_group_name_Hall '-P 2 2n'
_symmetry_space_group_name_H-M 'P n n m'
_cell_angle_alpha 90
_cell_angle_beta 90
_cell_angle_gamma 90
_cell_formula_units_Z 1
_cell_length_a 9.79696
_cell_length_b 13.416
_cell_length_c 13.4118
_cell_volume 1762.794
_citation_journal_id_ASTM MIMMFJ
_cod_data_source_file Skofteland_MIMMFJ_2001_1772.cif
_cod_data_source_block Al11.5K11.5O64Si20.5
_cod_database_code 1526642

loop_
_symmetry_equiv_pos_as_xyz
x,y,z
-x,-y,z
x+1/2,-y+1/2,-z+1/2
-x+1/2,y+1/2,-z+1/2
-x,-y,-z
x,y,-z
-x-1/2,y-1/2,z-1/2
x-1/2,-y-1/2,z-1/2

loop_
_atom_site_label
_atom_site_type_symbol
_atom_site_fract_x
_atom_site_fract_y
_atom_site_fract_z
_atom_site_occupancy
_atom_site_U_iso_or_equiv
K2 K+1 0.0003 0.2205 0.5 1 0.0
Al2 Al+3 0.3192 0.6791 0.391 0.3594 0.0
O3 O-2 0.343 0.3569 0.6771 1 0.0
O4 O-2 0.276 0.1741 0.6714 1 0.0
O1 O-2 0.31 0.284 0.5 1 0.0
Al1 Al+3 0.3684 0.2559 0.6101 0.3594 0.0
O6 O-2 0.322 0.5828 0.3167 1 0.0
Si4 Si+4 0.3335 0.5842 0.1952 0.6406 0.0
Si1 Si+4 0.3684 0.2559 0.6101 0.6406 0.0
Al4 Al+3 0.3335 0.5842 0.1952 0.3594 0.0
O5 O-2 0.31 0.6193 0.5 1 0.0
O2 O-2 0.537 0.2547 0.6178 1 0.0
O9 O-2 0.5 0.3996 0.8056 1 0.0
K3 K+1 0.0602 0.4028 0.265 0.6875 0.0
Si3 Si+4 0.3403 0.3607 0.7999 0.6406 0.0
O7 O-2 0.195 0.7523 0.3524 1 0.0
K1 K+1 0 0 0 1 0.0
O8 O-2 0.2746 0.4715 0.7904 1 0.0
Al3 Al+3 0.3403 0.3607 0.7999 0.3594 0.0
Si2 Si+4 0.3192 0.6791 0.391 0.6406 0.0
